data_7205038
loop_
_publ_author_name
'Mitsumoto, Yuhki'
'Nitta, Makoto'

_publ_section_title
;
 Synthesis, structure, and reactivity of
 (triphenylarsoranylidene)methylcyclohepta-2,4,6-trienone derivatives:
 reactions with heterocumulenes and an activated acetylene
;
_journal_issue 20
_journal_name_full 'Journal of the Chemical Society, Perkin Transactions 1'
_journal_page_first 2268
_journal_paper_doi 10.1039/b205612g
_journal_year 2002
_chemical_formula_moiety 'C27 H20 As N O '
_chemical_formula_sum 'C27 H20 As N O'
_chemical_formula_weight 449.38
_space_group_IT_number 4
_symmetry_cell_setting monoclinic
_symmetry_Int_Tables_number 4
_symmetry_space_group_name_Hall 'P 2yb'
_symmetry_space_group_name_H-M 'P 1 21 1'
_audit_creation_date 2002-08-02
_audit_creation_method 'by CrystalStructure v3.00'
_cell_angle_alpha 90
_cell_angle_beta 97.948(3)
_cell_angle_gamma 90
_cell_formula_units_Z 2
_cell_length_a 8.0799(5)
_cell_length_b 13.4532(7)
_cell_length_c 9.6920(4)
_cell_measurement_reflns_used 10766
_cell_measurement_temperature 296.1
_cell_measurement_theta_max 27.5
_cell_measurement_theta_min 3.0
_cell_volume 1043.41(10)
_computing_cell_refinement PROCESS-AUTO
_computing_data_collection PROCESS-AUTO
_computing_data_reduction CrystalStructure
_computing_publication_material 'CrystalStructure Ver. 3.00'
_computing_structure_refinement CRYSTALS
_computing_structure_solution SHELXS97
_diffrn_detector_area_resol_mean 10.00
_diffrn_measured_fraction_theta_full 0.9992
_diffrn_measured_fraction_theta_max 0.9992
_diffrn_measurement_device_type 'Rigaku RAXIS-RAPID'
_diffrn_measurement_method \w
_diffrn_radiation_type 'Mo K\a'
_diffrn_radiation_wavelength 0.7107
_diffrn_reflns_av_R_equivalents 0.068
_diffrn_reflns_limit_h_max 10
_diffrn_reflns_limit_h_min -10
_diffrn_reflns_limit_k_max 17
_diffrn_reflns_limit_k_min -17
_diffrn_reflns_limit_l_max 11
_diffrn_reflns_limit_l_min -12
_diffrn_reflns_number 9624
_diffrn_reflns_theta_full 27.48
_diffrn_reflns_theta_max 27.48
_exptl_absorpt_coefficient_mu 1.648
_exptl_absorpt_correction_T_max 0.848
_exptl_absorpt_correction_T_min 0.734
_exptl_absorpt_correction_type
;
\DF (DIFABS; Walker & Stuart, 1983)
;
_exptl_absorpt_process_details '(Walker & Stuart, 1983)'
_exptl_crystal_colour unknown
_exptl_crystal_density_diffrn 1.430
_exptl_crystal_density_method 'not measured'
_exptl_crystal_description unknown
_exptl_crystal_F_000 460.00
_exptl_crystal_size_max 0.10
_exptl_crystal_size_mid 0.10
_exptl_crystal_size_min 0.10
_refine_diff_density_max 3.73
_refine_diff_density_min -1.44
_refine_ls_abs_structure_details 'Flack, H. D. (1983), Acta Cryst. A39, 876-881.  6892 Friedel Pairs'
_refine_ls_abs_structure_Flack 0.001(6)
_refine_ls_extinction_coef 35.1(10)
_refine_ls_extinction_method 'Larson (1970) Crystallographic Computing eq. 22'
_refine_ls_goodness_of_fit_ref 1.527
_refine_ls_hydrogen_treatment refall
_refine_ls_number_parameters 293
_refine_ls_number_reflns 9409
_refine_ls_R_factor_gt 0.0360
_refine_ls_shift/su_max 0.0000
_refine_ls_structure_factor_coef Fsqd
_refine_ls_weighting_details 'w = 1/[0.0010Fo^2^ + 1.5000\s^2^(Fo) + 0.0010]/(4Fo^2^)'
_refine_ls_weighting_scheme calc
_refine_ls_wR_factor_ref 0.1030
_reflns_number_gt 9409
_reflns_number_total 2490
_reflns_threshold_expression F^2^>2.0\s(F^2^)
_cod_data_source_file b205612g.txt
_cod_data_source_block YMAsCN
_cod_original_cell_volume 1043.4(1)
_cod_original_formula_sum 'C27 H20 As N O '
_cod_database_code 7205038

loop_
_symmetry_equiv_pos_as_xyz
x,y,z
-x,y+1/2,-z

loop_
_atom_site_label
_atom_site_type_symbol
_atom_site_fract_x
_atom_site_fract_y
_atom_site_fract_z
_atom_site_U_iso_or_equiv
_atom_site_adp_type
_atom_site_occupancy
_atom_site_symmetry_multiplicity
_atom_site_calc_flag
_atom_site_refinement_flags
_atom_site_disorder_assembly
_atom_site_disorder_group
As1 As 0.39200(2) 0.29468(3) 0.84465(1) 0.01728(5) Uani 1.00 1 d . . .
O1 O 0.1520(2) 0.3863(1) 0.7430(1) 0.0227(4) Uani 1.00 1 d . . .
N1 N 0.3518(3) 0.0236(1) 0.7352(2) 0.0377(5) Uani 1.00 1 d . . .
C1 C 0.0618(3) 0.3349(2) 0.6534(2) 0.0183(5) Uani 1.00 1 d . . .
C2 C 0.1175(2) 0.2328(2) 0.6341(2) 0.0187(5) Uani 1.00 1 d . . .
C3 C 0.0339(3) 0.1627(1) 0.5421(2) 0.0225(5) Uani 1.00 1 d . . .
C4 C -0.1114(3) 0.1676(2) 0.4490(2) 0.0281(5) Uani 1.00 1 d . . .
C5 C -0.2198(3) 0.2471(2) 0.4186(3) 0.0287(6) Uani 1.00 1 d . . .
C6 C -0.2057(3) 0.3400(2) 0.4776(3) 0.0268(5) Uani 1.00 1 d . . .
C7 C -0.0857(3) 0.3786(2) 0.5800(2) 0.0231(5) Uani 1.00 1 d . . .
C8 C 0.2664(3) 0.2072(1) 0.7198(2) 0.0197(4) Uani 1.00 1 d . . .
C9 C 0.3176(3) 0.1065(2) 0.7291(2) 0.0251(5) Uani 1.00 1 d . . .
C10 C 0.5840(2) 0.2107(1) 0.9060(2) 0.0197(4) Uani 1.00 1 d . . .
C11 C 0.6019(3) 0.1627(1) 1.0350(2) 0.0227(5) Uani 1.00 1 d . . .
C12 C 0.7285(3) 0.0933(2) 1.0669(2) 0.0267(5) Uani 1.00 1 d . . .
C13 C 0.8362(3) 0.0709(2) 0.9718(3) 0.0284(5) Uani 1.00 1 d . . .
C14 C 0.8197(3) 0.1204(2) 0.8437(2) 0.0274(5) Uani 1.00 1 d . . .
C15 C 0.6952(3) 0.1905(1) 0.8112(2) 0.0238(5) Uani 1.00 1 d . . .
C16 C 0.5020(3) 0.4090(1) 0.7764(2) 0.0216(5) Uani 1.00 1 d . . .
C17 C 0.6365(3) 0.4493(2) 0.8636(3) 0.0283(5) Uani 1.00 1 d . . .
C18 C 0.7128(3) 0.5345(2) 0.8229(3) 0.0336(6) Uani 1.00 1 d . . .
C19 C 0.6592(3) 0.5778(2) 0.6948(3) 0.0350(6) Uani 1.00 1 d . . .
C20 C 0.5288(3) 0.5348(2) 0.6067(3) 0.0338(6) Uani 1.00 1 d . . .
C21 C 0.4492(3) 0.4507(2) 0.6466(2) 0.0273(5) Uani 1.00 1 d . . .
C22 C 0.2954(3) 0.3185(1) 1.0129(2) 0.0194(4) Uani 1.00 1 d . . .
C23 C 0.1309(2) 0.2881(2) 1.0171(2) 0.0264(4) Uani 1.00 1 d . . .
C24 C 0.0607(3) 0.3004(3) 1.1389(2) 0.0306(5) Uani 1.00 1 d . . .
C25 C 0.1525(3) 0.3458(2) 1.2540(2) 0.0299(6) Uani 1.00 1 d . . .
C26 C 0.3160(3) 0.3756(2) 1.2483(2) 0.0265(5) Uani 1.00 1 d . . .
C27 C 0.3880(3) 0.3623(1) 1.1279(2) 0.0222(4) Uani 1.00 1 d . . .
H1 H 0.0987(3) 0.0958(1) 0.5474(2) 0.026(1) Uiso 1.00 1 c . . .
H2 H -0.1588(3) 0.1141(2) 0.3808(2) 0.033(1) Uiso 1.00 1 c . . .
H3 H -0.3146(3) 0.2369(2) 0.3495(3) 0.034(1) Uiso 1.00 1 c . . .
H4 H -0.2944(3) 0.3818(2) 0.4471(3) 0.032(1) Uiso 1.00 1 c . . .
H5 H -0.0985(3) 0.4555(2) 0.6109(2) 0.028(1) Uiso 1.00 1 c . . .
H6 H 0.3688(3) 0.4156(2) 0.5904(2) 0.033(1) Uiso 1.00 1 c . . .
H7 H 0.5112(3) 0.5658(2) 0.5291(3) 0.042(1) Uiso 1.00 1 c . . .
H8 H 0.6600(3) 0.6654(2) 0.6635(3) 0.045(1) Uiso 1.00 1 c . . .
H9 H 0.7983(3) 0.5684(2) 0.8815(3) 0.041(1) Uiso 1.00 1 c . . .
H10 H 0.6694(3) 0.4181(2) 0.9509(3) 0.034(1) Uiso 1.00 1 c . . .
H11 H 0.6990(3) 0.2180(1) 0.7316(2) 0.028(1) Uiso 1.00 1 c . . .
H12 H 0.8996(3) 0.1077(2) 0.7753(2) 0.032(1) Uiso 1.00 1 c . . .
H13 H 0.9156(3) 0.0175(2) 0.9813(3) 0.033(1) Uiso 1.00 1 c . . .
H14 H 0.7441(3) 0.0607(2) 1.1464(2) 0.031(1) Uiso 1.00 1 c . . .
H15 H 0.5250(3) 0.1828(1) 1.1164(2) 0.027(1) Uiso 1.00 1 c . . .
H16 H 0.5039(3) 0.3898(1) 1.1295(2) 0.027(1) Uiso 1.00 1 c . . .
H17 H 0.3719(3) 0.4154(2) 1.3315(2) 0.032(1) Uiso 1.00 1 c . . .
H18 H 0.1079(3) 0.3549(2) 1.3534(2) 0.037(1) Uiso 1.00 1 c . . .
H19 H -0.0495(3) 0.2864(3) 1.1318(2) 0.037(1) Uiso 1.00 1 c . . .
H21 H 0.0613(2) 0.2460(2) 0.9388(2) 0.032(1) Uiso 1.00 1 c . . .

loop_
_atom_site_aniso_label
_atom_site_aniso_U_11
_atom_site_aniso_U_22
_atom_site_aniso_U_33
_atom_site_aniso_U_12
_atom_site_aniso_U_13
_atom_site_aniso_U_23
As1 0.0190(1) 0.0177(1) 0.0147(1) -0.00152(9) 0.00099(6) -0.00153(9)
O1 0.0246(7) 0.0194(7) 0.0232(7) 0.0015(5) 0.0008(6) -0.0021(6)
N1 0.042(1) 0.0230(9) 0.042(1) 0.0096(8) -0.0160(9) -0.0085(9)
C1 0.0199(9) 0.0200(9) 0.0153(9) -0.0006(8) 0.0032(7) 0.0018(7)
C2 0.020(1) 0.018(1) 0.0183(9) -0.0003(7) 0.0036(7) 0.0004(8)
C3 0.024(1) 0.0237(9) 0.0185(9) 0.0008(8) -0.0022(7) -0.0022(8)
C4 0.026(1) 0.033(1) 0.023(1) -0.0015(9) -0.0026(8) -0.0029(9)
C5 0.022(1) 0.038(1) 0.024(1) 0.0020(9) -0.0040(9) 0.003(1)
C6 0.020(1) 0.038(1) 0.022(1) 0.0041(9) 0.0017(9) 0.010(1)
C7 0.023(1) 0.024(1) 0.023(1) 0.0052(7) 0.0047(8) 0.0025(8)
C8 0.023(1) 0.0188(9) 0.0159(8) -0.0006(7) -0.0011(7) 0.0009(7)
C9 0.024(1) 0.026(1) 0.023(1) 0.0032(8) -0.0063(8) -0.0064(8)
C10 0.0198(9) 0.0183(8) 0.0202(9) -0.0017(7) -0.0001(7) 0.0019(8)
C11 0.027(1) 0.024(1) 0.0173(8) -0.0060(8) 0.0010(7) 0.0030(8)
C12 0.032(1) 0.024(1) 0.0217(9) -0.0041(8) -0.0049(8) 0.0048(8)
C13 0.021(1) 0.0206(9) 0.041(1) -0.0014(7) -0.0027(9) 0.0021(9)
C14 0.021(1) 0.027(1) 0.034(1) -0.0026(8) 0.0039(8) -0.003(1)
C15 0.024(1) 0.024(1) 0.0231(9) -0.0038(8) 0.0028(8) 0.0045(8)
C16 0.0229(9) 0.0203(9) 0.0225(9) 0.0001(7) 0.0064(8) -0.0010(8)
C17 0.026(1) 0.028(1) 0.031(1) -0.0011(8) 0.0058(9) 0.0006(9)
C18 0.028(1) 0.026(1) 0.048(1) -0.0056(9) 0.011(1) -0.007(1)
C19 0.037(1) 0.022(1) 0.051(1) 0.0009(9) 0.024(1) 0.002(1)
C20 0.041(1) 0.030(1) 0.035(1) 0.009(1) 0.020(1) 0.013(1)
C21 0.028(1) 0.031(1) 0.0245(9) 0.0022(9) 0.0089(8) -0.0001(9)
C22 0.0237(9) 0.019(1) 0.0155(8) -0.0019(6) 0.0042(7) -0.0021(6)
C23 0.0243(8) 0.027(1) 0.0273(9) -0.007(1) 0.0027(7) -0.005(1)
C24 0.0267(9) 0.036(1) 0.0304(9) -0.005(1) 0.0096(7) 0.005(1)
C25 0.036(1) 0.031(1) 0.024(1) -0.0008(9) 0.0119(9) -0.000(1)
C26 0.032(1) 0.028(1) 0.0191(9) -0.0013(8) 0.0021(8) -0.0021(8)
C27 0.0225(9) 0.0235(9) 0.0204(9) -0.0031(7) 0.0020(7) -0.0036(8)

loop_
_atom_type_symbol
_atom_type_description
_atom_type_scat_dispersion_real
_atom_type_scat_dispersion_imag
_atom_type_scat_source
C C 0.006 0.003
;
International Tables for Crystallography
(1992, Vol. C, Tables 4.2.6.8 and 6.1.1.4)
;
H H 0.000 0.000
;
International Tables for Crystallography
(1992, Vol. C, Table 6.1.1.4)
;
O O 0.017 0.010
;
International Tables for Crystallography
(1992, Vol. C, Tables 4.2.6.8 and 6.1.1.4)
;
N N 0.011 0.006
;
International Tables for Crystallography
(1992, Vol. C, Tables 4.2.6.8 and 6.1.1.4)
;
As As -0.093 2.226
;
International Tables for Crystallography
(1992, Vol. C, Tables 4.2.6.8 and 6.1.1.4)
;

loop_
_geom_angle_atom_site_label_1
_geom_angle_site_symmetry_1
_geom_angle_atom_site_label_2
_geom_angle_site_symmetry_2
_geom_angle_atom_site_label_3
_geom_angle_site_symmetry_3
_geom_angle
_geom_angle_publ_flag
C8 . As1 . C10 . 99.78(8) yes
C8 . As1 . C16 . 120.60(8) yes
C10 . As1 . C16 . 100.44(8) yes
C8 . As1 . C22 . 113.72(8) yes
C10 . As1 . C22 . 103.70(8) yes
C16 . As1 . C22 . 114.51(8) yes
O1 . C1 . C2 . 116.3(2) yes
O1 . C1 . C7 . 118.81(19) yes
C2 . C1 . C7 . 124.9(2) yes
C1 . C2 . C3 . 125.50(19) yes
C1 . C2 . C8 . 114.0(2) yes
C3 . C2 . C8 . 120.5(2) yes
C2 . C3 . C4 . 132.4(2) yes
C2 . C3 . H1 . 110.8(2) no
C4 . C3 . H1 . 116.8(2) no
C3 . C4 . C5 . 129.1(2) yes
C3 . C4 . H2 . 127.0(3) no
C5 . C4 . H2 . 103.8(3) no
C4 . C5 . C6 . 126.9(2) yes
C4 . C5 . H3 . 117.3(3) no
C6 . C5 . H3 . 115.8(3) no
C5 . C6 . C7 . 130.3(2) yes
C5 . C6 . H4 . 113.8(3) no
C7 . C6 . H4 . 115.8(3) no
C1 . C7 . C6 . 130.9(2) yes
C1 . C7 . H5 . 111.0(2) no
C6 . C7 . H5 . 118.0(3) no
As1 . C8 . C2 . 124.61(16) yes
As1 . C8 . C9 . 115.51(14) yes
C2 . C8 . C9 . 119.35(18) yes
N1 . C9 . C8 . 176.9(2) yes
As1 . C10 . C11 . 121.46(15) yes
As1 . C10 . C15 . 118.04(15) yes
C11 . C10 . C15 . 120.13(19) yes
C10 . C11 . C12 . 119.52(19) yes
C10 . C11 . H15 . 121.8(2) no
C12 . C11 . H15 . 118.4(2) no
C11 . C12 . C13 . 120.6(2) yes
C11 . C12 . H14 . 122.8(3) no
C13 . C12 . H14 . 116.6(3) no
C12 . C13 . C14 . 119.7(2) yes
C12 . C13 . H13 . 124.9(3) no
C14 . C13 . H13 . 115.0(3) no
C13 . C14 . C15 . 120.26(19) yes
C13 . C14 . H12 . 120.9(3) no
C15 . C14 . H12 . 118.8(3) no
C10 . C15 . C14 . 119.76(19) yes
C10 . C15 . H11 . 127.7(3) no
C14 . C15 . H11 . 112.5(3) no
As1 . C16 . C17 . 117.33(16) yes
As1 . C16 . C21 . 122.10(16) yes
C17 . C16 . C21 . 120.56(19) yes
C16 . C17 . C18 . 119.4(2) yes
C16 . C17 . H10 . 117.9(3) no
C18 . C17 . H10 . 122.6(3) no
C17 . C18 . C19 . 120.5(2) yes
C17 . C18 . H9 . 123.0(3) no
C19 . C18 . H9 . 116.5(3) no
C18 . C19 . C20 . 119.5(2) yes
C18 . C19 . H8 . 128.2(3) no
C20 . C19 . H8 . 106.3(3) no
C19 . C20 . C21 . 120.8(2) yes
C19 . C20 . H7 . 110.9(3) no
C21 . C20 . H7 . 128.2(3) no
C16 . C21 . C20 . 119.2(2) yes
C16 . C21 . H6 . 115.6(3) no
C20 . C21 . H6 . 124.9(3) no
As1 . C22 . C23 . 118.28(15) yes
As1 . C22 . C27 . 120.94(15) yes
C23 . C22 . C27 . 120.76(17) yes
C22 . C23 . C24 . 119.51(19) yes
C22 . C23 . H21 . 123.7(3) no
C24 . C23 . H21 . 116.1(3) no
C23 . C24 . C25 . 119.9(2) yes
C23 . C24 . H19 . 115.1(3) no
C25 . C24 . H19 . 124.2(3) no
C24 . C25 . C26 . 119.93(18) yes
C24 . C25 . H18 . 123.9(3) no
C26 . C25 . H18 . 116.0(3) no
C25 . C26 . C27 . 120.6(2) yes
C25 . C26 . H17 . 116.1(3) no
C27 . C26 . H17 . 122.8(3) no
C22 . C27 . C26 . 119.30(19) yes
C22 . C27 . H16 . 124.6(2) no
C26 . C27 . H16 . 116.0(2) no

loop_
_geom_bond_atom_site_label_1
_geom_bond_site_symmetry_1
_geom_bond_atom_site_label_2
_geom_bond_site_symmetry_2
_geom_bond_distance
_geom_bond_publ_flag
As1 . C8 . 1.881(2) yes
As1 . C10 . 1.945(2) yes
As1 . C16 . 1.9376(19) yes
As1 . C22 . 1.9297(18) yes
O1 . C1 . 1.260(3) yes
N1 . C9 . 1.149(3) yes
C1 . C2 . 1.466(3) yes
C1 . C7 . 1.427(3) yes
C2 . C3 . 1.406(3) yes
C2 . C8 . 1.407(3) yes
C3 . C4 . 1.380(3) yes
C3 . H1 . 1.039(3) no
C4 . C5 . 1.388(3) yes
C4 . H2 . 1.016(3) no
C5 . C6 . 1.373(3) yes
C5 . H3 . 0.955(3) no
C6 . C7 . 1.388(3) yes
C6 . H4 . 0.927(3) no
C7 . H5 . 1.086(3) no
C8 . C9 . 1.416(3) yes
C10 . C11 . 1.397(3) yes
C10 . C15 . 1.397(3) yes
C11 . C12 . 1.388(3) yes
C11 . H15 . 1.104(4) no
C12 . C13 . 1.386(3) yes
C12 . H14 . 0.880(3) no
C13 . C14 . 1.399(3) yes
C13 . H13 . 0.959(3) no
C14 . C15 . 1.383(3) yes
C14 . H12 . 1.002(4) no
C15 . H11 . 0.860(3) no
C16 . C17 . 1.391(3) yes
C16 . C21 . 1.389(3) yes
C17 . C18 . 1.384(3) yes
C17 . H10 . 0.949(3) no
C18 . C19 . 1.386(4) yes
C18 . H9 . 0.948(3) no
C19 . C20 . 1.388(4) yes
C19 . H8 . 1.217(4) no
C20 . C21 . 1.383(3) yes
C20 . H7 . 0.855(3) no
C21 . H6 . 0.919(3) no
C22 . C23 . 1.397(3) yes
C22 . C27 . 1.385(3) yes
C23 . C24 . 1.388(3) yes
C23 . H21 . 1.046(3) no
C24 . C25 . 1.393(3) yes
C24 . H19 . 0.903(3) no
C25 . C26 . 1.389(3) yes
C25 . H18 . 1.080(4) no
C26 . C27 . 1.386(3) yes
C26 . H17 . 1.020(3) no
C27 . H16 . 1.005(3) no

loop_
_geom_contact_atom_site_label_1
_geom_contact_site_symmetry_1
_geom_contact_atom_site_label_2
_geom_contact_site_symmetry_2
_geom_contact_distance
_geom_contact_publ_flag
As1 . O1 . 2.3914(15) yes
As1 . C1 . 3.079(2) yes
As1 . C2 . 2.919(2) yes
As1 . C8 . 1.881(2) yes
As1 . C9 . 2.799(2) yes
As1 . C10 . 1.945(2) yes
As1 . C11 . 2.927(2) yes
As1 . C15 . 2.879(2) yes
As1 . C16 . 1.9376(19) yes
As1 . C17 . 2.858(2) yes
As1 . C21 . 2.923(2) yes
As1 . C22 . 1.9297(18) yes
As1 . C23 . 2.8685(18) yes
As1 . C27 . 2.897(2) yes
As1 . H6 . 2.937(7) no
As1 . H10 . 2.864(9) no
As1 . H11 . 3.03(1) no
As1 . H15 . 3.09(1) no
As1 . H16 . 3.064(9) no
As1 . H21 . 3.012(9) no
O1 . C1 . 1.260(3) yes
O1 . C2 . 2.318(3) yes
O1 . C7 . 2.315(3) yes
O1 . C8 . 2.601(2) yes
O1 . C12 2_657 3.404(3) yes
O1 . C16 . 2.818(2) yes
O1 . C21 . 2.830(3) yes
O1 . C22 . 2.860(2) yes
O1 . C23 . 2.993(3) yes
O1 . H2 2_556 3.29(3) no
O1 . H5 . 2.427(9) no
O1 . H6 . 2.48(1) no
O1 . H13 2_657 3.31(4) no
O1 . H14 2_657 2.67(5) no
O1 . H21 . 2.842(9) no
N1 . C2 . 3.457(3) yes
N1 . C3 . 3.503(3) yes
N1 . C6 2_546 3.327(3) yes
N1 . C8 . 2.563(3) yes
N1 . C9 . 1.149(3) yes
N1 . C10 . 3.426(3) yes
N1 . C15 . 3.566(3) yes
N1 . C20 2_646 3.580(3) yes
N1 . C26 2_647 3.328(3) yes
N1 . C27 2_647 3.181(3) yes
N1 . H1 . 2.72(1) no
N1 . H4 2_546 2.60(5) no
N1 . H7 2_646 2.98(3) no
N1 . H10 2_647 3.38(2) no
N1 . H16 2_647 2.43(2) no
N1 . H17 2_647 2.81(2) no
C1 . C2 . 1.466(3) yes
C1 . C3 . 2.553(3) yes
C1 . C4 . 3.191(3) yes
C1 . C5 . 3.212(3) yes
C1 . C6 . 2.561(3) yes
C1 . C7 . 1.427(3) yes
C1 . C8 . 2.410(3) yes
C1 . C21 . 3.505(3) yes
C1 . C23 . 3.549(3) yes
C1 . H1 . 3.40(1) no
C1 . H4 . 3.33(2) no
C1 . H5 . 2.081(7) no
C1 . H6 . 2.85(1) no
C1 . H11 1_455 3.50(2) no
C1 . H12 1_455 3.59(3) no
C1 . H18 1_554 2.99(2) no
C1 . H21 . 3.014(9) no
C2 . C3 . 1.406(3) yes
C2 . C4 . 2.548(3) yes
C2 . C5 . 3.202(3) yes
C2 . C6 . 3.179(3) yes
C2 . C7 . 2.565(3) yes
C2 . C8 . 1.407(3) yes
C2 . C9 . 2.436(3) yes
C2 . H1 . 2.023(6) no
C2 . H2 . 3.47(2) no
C2 . H5 . 3.46(1) no
C2 . H6 . 3.25(1) no
C2 . H12 1_455 2.91(3) no
C2 . H18 1_554 3.17(2) no
C2 . H21 . 3.05(1) no
C3 . C4 . 1.380(3) yes
C3 . C5 . 2.499(3) yes
C3 . C6 . 3.082(3) yes
C3 . C7 . 3.099(3) yes
C3 . C8 . 2.441(3) yes
C3 . C9 . 2.822(3) yes
C3 . H1 . 1.039(3) no
C3 . H2 . 2.150(9) no
C3 . H3 . 3.31(2) no
C3 . H5 2_546 3.23(1) no
C3 . H8 2_646 3.38(3) no
C3 . H11 1_455 3.55(3) no
C3 . H12 1_455 2.74(5) no
C3 . H18 1_554 3.27(3) no
C4 . C5 . 1.388(3) yes
C4 . C6 . 2.469(4) yes
C4 . C7 . 3.105(3) yes
C4 . H1 . 2.068(7) no
C4 . H2 . 1.016(3) no
C4 . H3 . 2.014(8) no
C4 . H4 . 3.24(1) no
C4 . H5 2_546 3.41(1) no
C4 . H7 2_546 3.54(3) no
C4 . H11 1_455 3.39(5) no
C4 . H12 1_455 3.25(7) no
C4 . H14 1_454 3.3(1) no
C4 . H18 1_554 3.29(5) no
C4 . H19 1_554 3.56(2) no
C5 . C6 . 1.373(3) yes
C5 . C7 . 2.506(4) yes
C5 . H1 . 3.38(1) no
C5 . H2 . 1.905(7) no
C5 . H3 . 0.955(3) no
C5 . H4 . 1.942(7) no
C5 . H5 . 3.43(1) no
C5 . H7 2_546 3.48(3) no
C5 . H11 1_455 3.21(6) no
C5 . H15 1_454 3.5(1) no
C5 . H18 1_554 3.16(7) no
C5 . H19 1_554 3.31(3) no
C6 . C7 . 1.388(3) yes
C6 . H1 2_556 3.56(1) no
C6 . H2 . 3.22(1) no
C6 . H3 . 1.984(7) no
C6 . H4 . 0.927(3) no
C6 . H5 . 2.127(7) no
C6 . H11 1_455 3.14(5) no
C6 . H18 1_554 2.96(6) no
C7 . H1 2_556 3.17(1) no
C7 . H3 . 3.30(2) no
C7 . H4 . 1.976(8) no
C7 . H5 . 1.086(3) no
C7 . H11 1_455 3.25(3) no
C7 . H18 1_554 2.89(4) no
C8 . C9 . 1.416(3) yes
C8 . C10 . 2.926(3) yes
C8 . C15 . 3.462(3) yes
C8 . C16 . 3.317(3) yes
C8 . C22 . 3.191(3) yes
C8 . C23 . 3.400(3) yes
C8 . H1 . 2.500(9) no
C8 . H6 . 3.23(1) no
C8 . H11 . 3.48(1) no
C8 . H12 1_455 3.36(2) no
C8 . H21 . 2.91(1) no
C9 . C10 . 2.918(3) yes
C9 . C11 . 3.571(3) yes
C9 . C15 . 3.247(3) yes
C9 . H1 . 2.32(1) no
C9 . H4 2_546 3.46(4) no
C9 . H7 2_646 3.07(2) no
C9 . H11 . 3.42(1) no
C9 . H12 1_455 3.47(1) no
C9 . H16 2_647 3.45(2) no
C10 . C11 . 1.397(3) yes
C10 . C12 . 2.406(3) yes
C10 . C13 . 2.782(3) yes
C10 . C14 . 2.405(3) yes
C10 . C15 . 1.397(3) yes
C10 . C16 . 2.984(3) yes
C10 . C17 . 3.272(3) yes
C10 . C22 . 3.047(3) yes
C10 . C27 . 3.498(3) yes
C10 . H10 . 2.893(9) no
C10 . H11 . 2.040(8) no
C10 . H12 . 3.31(1) no
C10 . H14 . 3.22(1) no
C10 . H15 . 2.190(7) no
C10 . H16 . 3.36(1) no
C10 . H19 1_655 3.58(4) no
C11 . C12 . 1.388(3) yes
C11 . C13 . 2.409(3) yes
C11 . C14 . 2.785(3) yes
C11 . C15 . 2.421(3) yes
C11 . C18 2_647 3.509(3) yes
C11 . C22 . 3.229(3) yes
C11 . C27 . 3.382(3) yes
C11 . H3 1_656 3.2(1) no
C11 . H10 . 3.59(1) no
C11 . H11 . 3.23(1) no
C11 . H13 . 3.30(1) no
C11 . H14 . 2.007(7) no
C11 . H15 . 1.104(4) no
C11 . H16 . 3.32(1) no
C11 . H19 1_655 3.29(2) no
C12 . C13 . 1.386(3) yes
C12 . C14 . 2.408(3) yes
C12 . C15 . 2.782(3) yes
C12 . C16 2_647 3.565(3) yes
C12 . H2 1_656 3.1(1) no
C12 . H3 1_656 3.4(2) no
C12 . H12 . 3.32(2) no
C12 . H13 . 2.088(8) no
C12 . H14 . 0.880(3) no
C12 . H15 . 2.146(7) no
C12 . H19 1_655 3.17(3) no
C13 . C14 . 1.399(3) yes
C13 . C15 . 2.412(3) yes
C13 . C22 2_647 3.567(3) yes
C13 . C26 2_647 3.498(3) yes
C13 . C27 2_647 3.407(3) yes
C13 . H9 2_747 3.10(2) no
C13 . H11 . 3.14(1) no
C13 . H12 . 2.098(8) no
C13 . H13 . 0.959(3) no
C13 . H14 . 1.946(8) no
C13 . H15 . 3.40(1) no
C13 . H19 1_655 3.36(4) no
C13 . H21 1_655 3.02(2) no
C14 . C15 . 1.383(3) yes
C14 . C26 2_647 3.546(3) yes
C14 . H11 . 1.887(6) no
C14 . H12 . 1.002(4) no
C14 . H13 . 2.003(7) no
C14 . H14 . 3.18(1) no
C14 . H17 2_647 3.49(5) no
C14 . H21 1_655 2.65(2) no
C15 . C16 . 3.323(3) yes
C15 . C17 . 3.560(3) yes
C15 . H10 . 3.37(1) no
C15 . H11 . 0.860(3) no
C15 . H12 . 2.062(6) no
C15 . H13 . 3.24(1) no
C15 . H15 . 3.43(2) no
C15 . H21 1_655 3.13(2) no
C16 . C17 . 1.391(3) yes
C16 . C18 . 2.397(3) yes
C16 . C19 . 2.771(3) yes
C16 . C20 . 2.390(3) yes
C16 . C21 . 1.389(3) yes
C16 . C22 . 3.253(3) yes
C16 . H6 . 1.970(8) no
C16 . H7 . 3.20(1) no
C16 . H9 . 3.27(1) no
C16 . H10 . 2.018(8) no
C16 . H11 . 3.084(9) no
C16 . H14 2_657 3.02(3) no
C16 . H16 . 3.43(1) no
C17 . C18 . 1.384(3) yes
C17 . C19 . 2.404(3) yes
C17 . C20 . 2.771(4) yes
C17 . C21 . 2.415(3) yes
C17 . H5 1_655 3.47(4) no
C17 . H6 . 3.21(2) no
C17 . H8 . 3.51(1) no
C17 . H9 . 2.060(7) no
C17 . H10 . 0.949(3) no
C17 . H11 . 3.43(1) no
C17 . H14 2_657 3.41(2) no
C17 . H15 2_657 3.42(2) no
C17 . H16 . 3.03(1) no
C18 . C19 . 1.386(4) yes
C18 . C20 . 2.396(4) yes
C18 . C21 . 2.779(3) yes
C18 . H5 1_655 2.92(4) no
C18 . H7 . 3.11(2) no
C18 . H8 . 2.343(9) no
C18 . H9 . 0.948(3) no
C18 . H10 . 2.058(7) no
C18 . H13 2_757 3.33(2) no
C18 . H15 2_657 2.89(2) no
C19 . C20 . 1.388(4) yes
C19 . C21 . 2.409(4) yes
C19 . H1 2_656 3.27(3) no
C19 . H3 2_556 3.49(8) no
C19 . H5 1_655 2.77(3) no
C19 . H6 . 3.26(1) no
C19 . H7 . 1.872(9) no
C19 . H8 . 1.217(4) no
C19 . H9 . 1.998(9) no
C19 . H10 . 3.27(1) no
C19 . H15 2_657 2.88(3) no
C20 . C21 . 1.383(3) yes
C20 . H2 2_556 3.19(4) no
C20 . H3 2_556 3.28(5) no
C20 . H4 1_655 3.05(4) no
C20 . H5 1_655 3.19(2) no
C20 . H6 . 2.052(7) no
C20 . H7 . 0.855(3) no
C20 . H8 . 2.087(7) no
C20 . H9 . 3.23(2) no
C20 . H14 2_657 3.49(4) no
C20 . H15 2_657 3.42(2) no
C20 . H17 1_554 3.22(4) no
C21 . H2 2_556 3.20(4) no
C21 . H4 1_655 3.16(4) no
C21 . H6 . 0.919(3) no
C21 . H7 . 2.026(7) no
C21 . H8 . 3.35(1) no
C21 . H10 . 3.26(2) no
C21 . H14 2_657 3.09(4) no
C21 . H17 1_554 3.07(2) no
C22 . C23 . 1.397(3) yes
C22 . C24 . 2.406(3) yes
C22 . C25 . 2.770(3) yes
C22 . C26 . 2.391(3) yes
C22 . C27 . 1.385(3) yes
C22 . H10 . 3.43(1) no
C22 . H13 2_657 3.18(2) no
C22 . H15 . 2.695(9) no
C22 . H16 . 2.123(8) no
C22 . H17 . 3.33(1) no
C22 . H19 . 3.19(1) no
C22 . H21 . 2.161(7) no
C23 . C24 . 1.388(3) yes
C23 . C25 . 2.407(3) yes
C23 . C26 . 2.777(3) yes
C23 . C27 . 2.418(3) yes
C23 . H9 2_647 3.14(3) no
C23 . H13 2_657 3.11(2) no
C23 . H15 . 3.50(1) no
C23 . H16 . 3.35(1) no
C23 . H18 . 3.41(1) no
C23 . H19 . 1.951(7) no
C23 . H21 . 1.046(3) no
C24 . C25 . 1.393(3) yes
C24 . C26 . 2.408(3) yes
C24 . C27 . 2.789(3) yes
C24 . H8 2_647 3.29(7) no
C24 . H9 2_647 3.34(5) no
C24 . H13 2_657 3.16(4) no
C24 . H17 . 3.30(2) no
C24 . H18 . 2.187(7) no
C24 . H19 . 0.903(3) no
C24 . H21 . 2.073(6) no
C25 . C26 . 1.389(3) yes
C25 . C27 . 2.410(3) yes
C25 . H8 2_647 2.91(7) no
C25 . H12 2_657 3.56(8) no
C25 . H13 2_657 3.24(5) no
C25 . H16 . 3.29(1) no
C25 . H17 . 2.053(7) no
C25 . H18 . 1.080(4) no
C25 . H19 . 2.042(8) no
C25 . H21 . 3.33(1) no
C26 . C27 . 1.386(3) yes
C26 . H3 1_656 3.5(1) no
C26 . H4 1_656 3.5(1) no
C26 . H6 1_556 3.33(2) no
C26 . H8 2_647 2.95(5) no
C26 . H12 2_657 3.57(6) no
C26 . H13 2_657 3.31(4) no
C26 . H15 . 3.44(1) no
C26 . H16 . 2.037(8) no
C26 . H17 . 1.020(3) no
C26 . H18 . 2.101(9) no
C26 . H19 . 3.24(1) no
C27 . H3 1_656 3.4(1) no
C27 . H8 2_647 3.39(4) no
C27 . H10 . 3.12(1) no
C27 . H13 2_657 3.28(3) no
C27 . H15 . 2.665(8) no
C27 . H16 . 1.005(3) no
C27 . H17 . 2.119(6) no
C27 . H18 . 3.36(2) no
C27 . H21 . 3.38(2) no

loop_
_geom_torsion_atom_site_label_1
_geom_torsion_site_symmetry_1
_geom_torsion_atom_site_label_2
_geom_torsion_site_symmetry_2
_geom_torsion_atom_site_label_3
_geom_torsion_site_symmetry_3
_geom_torsion_atom_site_label_4
_geom_torsion_site_symmetry_4
_geom_torsion
_geom_torsion_publ_flag
C10 . As1 . C8 . C2 . -174.3(3) yes
C10 . As1 . C8 . C9 . 14.2(3) yes
C16 . As1 . C8 . C2 . -65.9(4) yes
C16 . As1 . C8 . C9 . 122.6(3) yes
C22 . As1 . C8 . C2 . 76.0(4) yes
C22 . As1 . C8 . C9 . -95.6(3) yes
C8 . As1 . C10 . C11 . -102.2(3) yes
C8 . As1 . C10 . C15 . 70.8(3) yes
C16 . As1 . C10 . C11 . 133.9(3) yes
C16 . As1 . C10 . C15 . -53.0(4) yes
C22 . As1 . C10 . C11 . 15.3(4) yes
C22 . As1 . C10 . C15 . -171.6(3) yes
C8 . As1 . C16 . C17 . -157.7(3) yes
C8 . As1 . C16 . C21 . 23.1(5) yes
C10 . As1 . C16 . C17 . -49.7(4) yes
C10 . As1 . C16 . C21 . 131.1(3) yes
C22 . As1 . C16 . C17 . 60.7(4) yes
C22 . As1 . C16 . C21 . -118.5(3) yes
C8 . As1 . C22 . C23 . -12.9(4) yes
C8 . As1 . C22 . C27 . 165.4(3) yes
C10 . As1 . C22 . C23 . -120.2(3) yes
C10 . As1 . C22 . C27 . 58.1(4) yes
C16 . As1 . C22 . C23 . 131.3(3) yes
C16 . As1 . C22 . C27 . -50.3(4) yes
O1 . C1 . C2 . C3 . 178.6(3) yes
O1 . C1 . C2 . C8 . -0.2(3) yes
C7 . C1 . C2 . C3 . -0.7(5) yes
C7 . C1 . C2 . C8 . -179.5(3) yes
O1 . C1 . C7 . C6 . 179.9(3) yes
C2 . C1 . C7 . C6 . -0.9(5) yes
C1 . C2 . C3 . C4 . 0.9(5) yes
C8 . C2 . C3 . C4 . 179.6(3) yes
C1 . C2 . C8 . As1 . -2.2(4) yes
C1 . C2 . C8 . C9 . 169.0(3) yes
C3 . C2 . C8 . As1 . 178.9(2) yes
C3 . C2 . C8 . C9 . -9.9(4) yes
C2 . C3 . C4 . C5 . 0.3(6) yes
C3 . C4 . C5 . C6 . -0.7(6) yes
C4 . C5 . C6 . C7 . -0.6(6) yes
C5 . C6 . C7 . C1 . 1.7(6) yes
As1 . C8 . C9 . N1 . 146.2(5) yes
C2 . C8 . C9 . N1 . -25.9(6) yes
As1 . C10 . C11 . C12 . 171.5(2) yes
C15 . C10 . C11 . C12 . -1.5(4) yes
As1 . C10 . C15 . C14 . -171.0(2) yes
C11 . C10 . C15 . C14 . 2.1(4) yes
C10 . C11 . C12 . C13 . -0.4(4) yes
C11 . C12 . C13 . C14 . 1.5(4) yes
C12 . C13 . C14 . C15 . -0.9(4) yes
C13 . C14 . C15 . C10 . -1.0(4) yes
As1 . C16 . C17 . C18 . -176.2(2) yes
C21 . C16 . C17 . C18 . 3.0(5) yes
As1 . C16 . C21 . C20 . 177.3(2) yes
C17 . C16 . C21 . C20 . -1.9(5) yes
C16 . C17 . C18 . C19 . -1.8(5) yes
C17 . C18 . C19 . C20 . -0.5(5) yes
C18 . C19 . C20 . C21 . 1.6(5) yes
C19 . C20 . C21 . C16 . -0.4(5) yes
As1 . C22 . C23 . C24 . 177.2(2) yes
C27 . C22 . C23 . C24 . -1.1(4) yes
As1 . C22 . C27 . C26 . -178.2(2) yes
C23 . C22 . C27 . C26 . 0.1(4) yes
C22 . C23 . C24 . C25 . 2.1(4) yes
C23 . C24 . C25 . C26 . -2.2(5) yes
C24 . C25 . C26 . C27 . 1.1(5) yes
C25 . C26 . C27 . C22 . -0.1(4) yes

loop_
_cod_related_entry_id
_cod_related_entry_database
_cod_related_entry_code
1 ChemSpider 9125633
